data_7118347
loop_
_publ_author_name
'Ria\~no, Iker'
'D\'iaz, Estibaliz'
'Uria, Uxue'
'Reyes, Efra\'im'
'Carrillo, Luisa'
'Vicario, Jose L.'

_publ_section_title
;
 Organocatalytic enantio- and diastereoselective synthesis of
 3,5-disubstituted prolines.
;
_journal_issue 11
_journal_name_full 'Chemical communications (Cambridge, England)'
_journal_page_first 2330
_journal_page_last 2333
_journal_paper_doi 10.1039/c5cc09329e
_journal_volume 52
_journal_year 2016
_chemical_absolute_configuration ad
_chemical_compound_source 'synthesis as described'
_chemical_formula_moiety 'C17 H23 N1 O6'
_chemical_formula_sum 'C17 H23 N O6'
_chemical_formula_weight 337.36
_chemical_name_systematic
;
 dimethyl (3S,5S)-3-(2,6-dimethoxyphenyl)-5-methylpyrrolidine-
2,2-dicarboxylate
;
_space_group_IT_number 4
_symmetry_cell_setting monoclinic
_symmetry_Int_Tables_number 4
_symmetry_space_group_name_Hall 'P 2yb'
_symmetry_space_group_name_H-M 'P 1 21 1'
_atom_sites_solution_hydrogens geom
_atom_sites_solution_primary direct
_atom_sites_solution_secondary difmap
_audit_creation_date 2013-08-10T08:03:55-00:00
_audit_creation_method 'WinGX routine CIF_UPDATE'
_audit_update_record
;
2013-08-27 deposited with the CCDC.
2015-12-14 downloaded from the CCDC.
;
_cell_angle_alpha 90
_cell_angle_beta 92.7310(10)
_cell_angle_gamma 90
_cell_formula_units_Z 2
_cell_length_a 9.22300(10)
_cell_length_b 7.16940(10)
_cell_length_c 13.32590(10)
_cell_measurement_reflns_used 13321
_cell_measurement_temperature 100(2)
_cell_measurement_theta_max 73.9279
_cell_measurement_theta_min 3.3175
_cell_measurement_wavelength 1.54184
_cell_volume 880.153(17)
_computing_cell_refinement 'CrysAlis Pro (Oxford Diffraction Ltd., 2011)'
_computing_data_collection 'CrysAlis Pro (Oxford Diffraction Ltd., 2011)'
_computing_data_reduction 'CrysAlis Pro (Oxford Diffraction Ltd., 2011)'
_computing_molecular_graphics 'Diamond v.3.2f (Crystal Impact GbR, 2008)'
_computing_publication_material 'WinGX publication routines (Farrugia, 1999)'
_computing_structure_refinement 'SHELXL-97 (Sheldrick, 2008)'
_computing_structure_solution 'OLEX2 (Dolomanov et al, 2010)'
_diffrn_ambient_temperature 100(2)
_diffrn_detector 'CCD plate'
_diffrn_detector_area_resol_mean 10.4023
_diffrn_detector_type Atlas
_diffrn_measured_fraction_theta_full 0.998
_diffrn_measured_fraction_theta_max 0.998
_diffrn_measurement_details
;
  1 omega  -91.00  -65.00   1.0000    1.5000
omega____ theta____ kappa____ phi______ frames
    -      -40.7631  125.0000   90.0000 26

  2 omega  -60.00  -20.00   1.0000    1.5000
omega____ theta____ kappa____ phi______ frames
    -      -40.7631  -38.0000  -60.0000 40

  3 omega  -26.00   67.00   1.0000    1.5000
omega____ theta____ kappa____ phi______ frames
    -       40.7631  -38.0000   90.0000 93

  4 omega   12.00  108.00   1.0000    1.5000
omega____ theta____ kappa____ phi______ frames
    -       40.7631   57.0000   30.0000 96

  5 omega  -33.00   66.00   1.0000    1.5000
omega____ theta____ kappa____ phi______ frames
    -       40.7631  -57.0000 -120.0000 99

  6 omega  -40.00  -15.00   1.0000    1.5000
omega____ theta____ kappa____ phi______ frames
    -      -83.0000   30.0000 -120.0000 25

  7 omega  -86.00  -60.00   1.0000    1.5000
omega____ theta____ kappa____ phi______ frames
    -      -83.0000  -45.0000  -90.0000 26

  8 omega  -80.00  -50.00   1.0000    1.5000
omega____ theta____ kappa____ phi______ frames
    -      -83.0000  -77.0000  -30.0000 30

  9 omega   39.00   79.00   1.0000    1.5000
omega____ theta____ kappa____ phi______ frames
    -      108.3609  -49.0000  -44.0000 40

 10 omega   80.00  113.00   1.0000    1.5000
omega____ theta____ kappa____ phi______ frames
    -      108.3609   61.0000    0.0000 33

 11 omega   36.00   70.00   1.0000    1.5000
omega____ theta____ kappa____ phi______ frames
    -      108.3609  -45.0000   90.0000 34

 12 omega  122.00  156.00   1.0000    1.5000
omega____ theta____ kappa____ phi______ frames
    -      108.3609   61.0000    0.0000 34

 13 omega   79.00  136.00   1.0000    1.5000
omega____ theta____ kappa____ phi______ frames
    -      108.3609   30.0000   60.0000 57

 14 omega   33.00   68.00   1.0000    1.5000
omega____ theta____ kappa____ phi______ frames
    -      108.3609  -30.0000  120.0000 35

 15 omega   30.00   65.00   1.0000    1.5000
omega____ theta____ kappa____ phi______ frames
    -      108.3609  -30.0000 -150.0000 35

 16 omega   81.00  125.00   1.0000    1.5000
omega____ theta____ kappa____ phi______ frames
    -      108.3609   45.0000    0.0000 44

 17 omega   31.00   63.00   1.0000    1.5000
omega____ theta____ kappa____ phi______ frames
    -      108.3609  -30.0000 -180.0000 32

 18 omega  114.00  147.00   1.0000    1.5000
omega____ theta____ kappa____ phi______ frames
    -      108.3609   77.0000  -60.0000 33

 19 omega   75.00  107.00   1.0000    1.5000
omega____ theta____ kappa____ phi______ frames
    -      108.3609   77.0000  -60.0000 32

 20 omega   30.00   55.00   1.0000    1.5000
omega____ theta____ kappa____ phi______ frames
    -      108.3609  -30.0000  -60.0000 25

 21 omega   76.00  136.00   1.0000    1.5000
omega____ theta____ kappa____ phi______ frames
    -      108.3609   77.0000  -90.0000 60

 22 omega   35.00  121.00   1.0000    1.5000
omega____ theta____ kappa____ phi______ frames
    -      108.3609 -125.0000  150.0000 86

 23 omega   88.00  128.00   1.0000    1.5000
omega____ theta____ kappa____ phi______ frames
    -      108.3609   45.0000   90.0000 40

 24 omega  131.00  157.00   1.0000    1.5000
omega____ theta____ kappa____ phi______ frames
    -      108.3609   45.0000   90.0000 26

 25 omega   35.00   82.00   1.0000    1.5000
omega____ theta____ kappa____ phi______ frames
    -      108.3609  -49.0000 -103.0000 47

 26 omega   84.00  151.00   1.0000    1.5000
omega____ theta____ kappa____ phi______ frames
    -      108.3609   45.0000 -180.0000 67

 27 omega   36.00   62.00   1.0000    1.5000
omega____ theta____ kappa____ phi______ frames
    -       40.7631 -125.0000   60.0000 26

 28 omega   41.00   71.00   1.0000    1.5000
omega____ theta____ kappa____ phi______ frames
    -      108.3609  -45.0000    0.0000 30

 29 omega   64.00  102.00   1.0000    1.5000
omega____ theta____ kappa____ phi______ frames
    -      108.3609  -94.0000    0.0000 38

 30 omega   64.00  121.00   1.0000    1.5000
omega____ theta____ kappa____ phi______ frames
    -      108.3609 -125.0000 -150.0000 57

 31 omega   59.00   85.00   1.0000    1.5000
omega____ theta____ kappa____ phi______ frames
    -      108.3609  -94.0000   60.0000 26

 32 omega   68.00  102.00   1.0000    1.5000
omega____ theta____ kappa____ phi______ frames
    -      108.3609  -94.0000  -90.0000 34

 33 omega   55.00   84.00   1.0000    1.5000
omega____ theta____ kappa____ phi______ frames
    -      108.3609  -94.0000 -120.0000 29

 34 omega  124.00  156.00   1.0000    1.5000
omega____ theta____ kappa____ phi______ frames
    -      108.3609  125.0000  -30.0000 32

 35 omega  -74.00   38.00   1.0000    1.5000
omega____ theta____ kappa____ phi______ frames
    -      -40.7631   77.0000   60.0000 112

 36 omega -119.00   -7.00   1.0000    1.5000
omega____ theta____ kappa____ phi______ frames
    -      -40.7631  -77.0000   30.0000 112

 37 omega  -70.00   33.00   1.0000    1.5000
omega____ theta____ kappa____ phi______ frames
    -      -40.7631   57.0000   30.0000 103

 38 omega -119.00   -7.00   1.0000    1.5000
omega____ theta____ kappa____ phi______ frames
    -      -40.7631  -77.0000  -90.0000 112

 39 omega    7.00  119.00   1.0000    1.5000
omega____ theta____ kappa____ phi______ frames
    -       40.7631   77.0000  120.0000 112

 40 omega   11.00  115.00   1.0000    1.5000
omega____ theta____ kappa____ phi______ frames
    -       40.7631   57.0000 -150.0000 104

 41 omega    7.00  119.00   1.0000    1.5000
omega____ theta____ kappa____ phi______ frames
    -       40.7631   77.0000 -120.0000 112

 42 omega -157.00  -85.00   1.0000    1.5000
omega____ theta____ kappa____ phi______ frames
    -      -83.0000  -61.0000    0.0000 72

 43 omega -162.00  -49.00   1.0000    1.5000
omega____ theta____ kappa____ phi______ frames
    -      -83.0000  -77.0000 -150.0000 113

 44 omega -162.00  -49.00   1.0000    1.5000
omega____ theta____ kappa____ phi______ frames
    -      -83.0000  -77.0000   60.0000 113

 45 omega -162.00  -49.00   1.0000    1.5000
omega____ theta____ kappa____ phi______ frames
    -      -83.0000  -77.0000  150.0000 113

 46 omega -162.00  -49.00   1.0000    1.5000
omega____ theta____ kappa____ phi______ frames
    -      -83.0000  -77.0000 -120.0000 113

 47 omega -157.00  -53.00   1.0000    1.5000
omega____ theta____ kappa____ phi______ frames
    -      -83.0000  -61.0000   90.0000 104

 48 omega   75.00  158.00   1.0000    1.5000
omega____ theta____ kappa____ phi______ frames
    -      108.3609   77.0000 -120.0000 83

 49 omega   24.00  109.00   1.0000    1.5000
omega____ theta____ kappa____ phi______ frames
    -      108.3609  -94.0000 -180.0000 85

 50 omega   78.00  158.00   1.0000    1.5000
omega____ theta____ kappa____ phi______ frames
    -      108.3609   61.0000  120.0000 80

 51 omega   24.00  109.00   1.0000    1.5000
omega____ theta____ kappa____ phi______ frames
    -      108.3609  -94.0000  -30.0000 85

 52 omega   75.00  158.00   1.0000    1.5000
omega____ theta____ kappa____ phi______ frames
    -      108.3609   77.0000 -150.0000 83

;
_diffrn_measurement_device '\k-geometry diffractometer'
_diffrn_measurement_device_type 'Agilent SuperNova'
_diffrn_measurement_method '\w scans'
_diffrn_orient_matrix_UB_11 0.0926327
_diffrn_orient_matrix_UB_12 -0.1118374
_diffrn_orient_matrix_UB_13 0.0781345
_diffrn_orient_matrix_UB_21 -0.1003751
_diffrn_orient_matrix_UB_22 0.0625114
_diffrn_orient_matrix_UB_23 0.0828305
_diffrn_orient_matrix_UB_31 -0.0964686
_diffrn_orient_matrix_UB_32 -0.1725328
_diffrn_orient_matrix_UB_33 -0.0206799
_diffrn_radiation_monochromator 'Multilayer optics'
_diffrn_radiation_probe x-ray
_diffrn_radiation_source 'Nova (Cu) X-ray micro-source'
_diffrn_radiation_type CuK\a
_diffrn_radiation_wavelength 1.54184
_diffrn_reflns_av_R_equivalents 0.0253
_diffrn_reflns_av_unetI/netI 0.0159
_diffrn_reflns_limit_h_max 11
_diffrn_reflns_limit_h_min -11
_diffrn_reflns_limit_k_max 8
_diffrn_reflns_limit_k_min -8
_diffrn_reflns_limit_l_max 16
_diffrn_reflns_limit_l_min -16
_diffrn_reflns_number 17228
_diffrn_reflns_theta_full 72.39
_diffrn_reflns_theta_max 72.39
_diffrn_reflns_theta_min 3.32
_diffrn_source_current 0.8
_diffrn_source_power 0.04
_diffrn_source_voltage 50
_exptl_absorpt_coefficient_mu 0.804
_exptl_absorpt_correction_T_max 0.957
_exptl_absorpt_correction_T_min 0.803
_exptl_absorpt_correction_type analytical
_exptl_absorpt_process_details
;
        CrysAlisPro, Agilent Technologies,
        Version 1.171.35.21 (release 20-01-2012 CrysAlis171 .NET)
        (compiled Jan 23 2012,18:06:46)
Analytical numeric absorption correction using a multifaceted crystal
                        model based on expressions derived by R.C. Clark & J.S.
        (Clark, R. C. & Reid, J. S. (1995). Acta Cryst. A51, 887-897)
;
_exptl_crystal_colour colourless
_exptl_crystal_density_diffrn 1.273
_exptl_crystal_density_method 'not measured'
_exptl_crystal_description prism
_exptl_crystal_F_000 360
_exptl_crystal_size_max 0.4512
_exptl_crystal_size_mid 0.3172
_exptl_crystal_size_min 0.0558
_refine_diff_density_max 0.176
_refine_diff_density_min -0.19
_refine_diff_density_rms 0.04
_refine_ls_abs_structure_details
;
The Friedel pair coverage of the experiment is almost complete (98%).
Analysis of the absolute structure using likelihood methods
(Hooft, Straver & Spek, 2008) was performed using PLATON (Spek, 2011).
 The results indicated that the absolute structure had been correctly
 assigned. The method calculated that the probability that the structure 
is inverted is smaller than 10-99. The absolute structure parameter y 
(Hooft, Straver & Spek, 2008) was calculated using PLATON (Spek,
2010). The resulting value was y=0.08(4), which together with Flack parameter 
value, indicate that the absolute structure has sureley been determined 
correctly.

Flack, H. D. (1983), Acta Cryst. A39, 876-881
Flack & G. Bernardinelli, Acta Cryst. 1999, A55, 908-915; 
H. D. Flack & G. Bernardinelli, J. Appl. Cryst. 2000, 33, 1143-1148.

R. W. W. Hooft, L. H. Straver & A. L. Spek, J. Appl. Cryst. 2008, 41, 96-103
A. L. Spek (2010) PLATON, Utrecht, The Netherlands; 
A. L. Spek, J. Appl. Cryst. 2003, 36, 7-13
A. L. Thompson & D. J. Watkin, Tetrahedron: Asymmetry 2009, 20, 712--717

;
_refine_ls_abs_structure_Flack 0.03(11)
_refine_ls_extinction_method none
_refine_ls_goodness_of_fit_ref 1.033
_refine_ls_hydrogen_treatment noref
_refine_ls_matrix_type full
_refine_ls_number_parameters 226
_refine_ls_number_reflns 3470
_refine_ls_number_restraints 1
_refine_ls_restrained_S_all 1.033
_refine_ls_R_factor_all 0.0297
_refine_ls_R_factor_gt 0.0293
_refine_ls_shift/su_max 0
_refine_ls_shift/su_mean 0
_refine_ls_structure_factor_coef Fsqd
_refine_ls_weighting_details 'calc w=1/[\s^2^(Fo^2^)+(0.0565P)^2^+0.0828P] where P=(Fo^2^+2Fc^2^)/3'
_refine_ls_weighting_scheme calc
_refine_ls_wR_factor_gt 0.0769
_refine_ls_wR_factor_ref 0.0775
_reflns_number_gt 3416
_reflns_number_total 3470
_reflns_threshold_expression >2\s(I)
_cod_data_source_file c5cc09329e2.cif
_cod_data_source_block ed082
_cod_depositor_comments 'Adding full bibliography for 7118347.cif.'
_cod_database_code 7118347

loop_
_symmetry_equiv_pos_as_xyz
'x, y, z'
'-x, y+1/2, -z'

loop_
_atom_site_label
_atom_site_type_symbol
_atom_site_fract_x
_atom_site_fract_y
_atom_site_fract_z
_atom_site_U_iso_or_equiv
_atom_site_adp_type
_atom_site_occupancy
_atom_site_symmetry_multiplicity
_atom_site_calc_flag
_atom_site_refinement_flags
C2 C 0.75292(11) 1.02622(17) 0.31352(8) 0.0157(2) Uani 1 1 d .
C3 C 0.62292(11) 1.13717(17) 0.25973(8) 0.0162(2) Uani 1 1 d .
H3 H 0.5792 1.2188 0.3111 0.019 Uiso 1 1 calc R
C4 C 0.69945(13) 1.26481(18) 0.18488(9) 0.0207(2) Uani 1 1 d .
H4A H 0.6725 1.229 0.1147 0.025 Uiso 1 1 calc R
H4B H 0.6725 1.3969 0.1949 0.025 Uiso 1 1 calc R
C5 C 0.86309(13) 1.23568(19) 0.20792(9) 0.0239(3) Uani 1 1 d .
H5 H 0.8965 1.3294 0.2596 0.029 Uiso 1 1 calc R
C6 C 0.79387(11) 1.11297(16) 0.41692(8) 0.0156(2) Uani 1 1 d .
C7 C 0.94236(13) 1.08135(19) 0.56479(9) 0.0227(3) Uani 1 1 d .
H7A H 0.9778 1.209 0.5564 0.034 Uiso 1 1 calc R
H7B H 1.0214 1.0029 0.5927 0.034 Uiso 1 1 calc R
H7C H 0.8624 1.0817 0.6107 0.034 Uiso 1 1 calc R
C8 C 0.71511(12) 0.82199(17) 0.32830(8) 0.0172(2) Uani 1 1 d .
C9 C 0.54188(14) 0.62892(19) 0.40309(11) 0.0278(3) Uani 1 1 d .
H9A H 0.4803 0.6059 0.3424 0.042 Uiso 1 1 calc R
H9B H 0.4821 0.6278 0.4619 0.042 Uiso 1 1 calc R
H9C H 0.616 0.5312 0.4102 0.042 Uiso 1 1 calc R
C10 C 0.50339(12) 1.01387(17) 0.21411(8) 0.0164(2) Uani 1 1 d .
C11 C 0.36570(12) 1.01556(18) 0.25506(8) 0.0182(2) Uani 1 1 d .
C12 C 0.25409(13) 0.89726(19) 0.21955(9) 0.0235(3) Uani 1 1 d .
H12 H 0.1613 0.9015 0.2475 0.028 Uiso 1 1 calc R
C13 C 0.28173(14) 0.7737(2) 0.14274(9) 0.0263(3) Uani 1 1 d .
H13 H 0.2072 0.691 0.1192 0.032 Uiso 1 1 calc R
C14 C 0.41526(14) 0.76764(19) 0.09954(9) 0.0240(3) Uani 1 1 d .
H14 H 0.4321 0.6825 0.0468 0.029 Uiso 1 1 calc R
C15 C 0.52438(13) 0.88850(18) 0.13476(8) 0.0189(2) Uani 1 1 d .
C16 C 0.21780(13) 1.1303(2) 0.38373(9) 0.0246(3) Uani 1 1 d .
H16A H 0.1348 1.1558 0.337 0.037 Uiso 1 1 calc R
H16B H 0.2207 1.2231 0.4378 0.037 Uiso 1 1 calc R
H16C H 0.2078 1.0054 0.4125 0.037 Uiso 1 1 calc R
C17 C 0.69312(16) 0.7539(2) 0.02414(10) 0.0335(3) Uani 1 1 d .
H17A H 0.6312 0.7702 -0.0371 0.05 Uiso 1 1 calc R
H17B H 0.6762 0.6302 0.0527 0.05 Uiso 1 1 calc R
H17C H 0.7952 0.7652 0.0078 0.05 Uiso 1 1 calc R
C18 C 0.95632(15) 1.2563(3) 0.11765(11) 0.0422(4) Uani 1 1 d .
H18A H 0.9259 1.1646 0.0663 0.063 Uiso 1 1 calc R
H18B H 1.0584 1.2352 0.1384 0.063 Uiso 1 1 calc R
H18C H 0.9449 1.3823 0.0899 0.063 Uiso 1 1 calc R
N1 N 0.87984(10) 1.04748(16) 0.25255(7) 0.0204(2) Uani 1 1 d .
O1 O 0.74951(10) 1.25837(13) 0.44702(6) 0.0279(2) Uani 1 1 d .
O2 O 0.89108(9) 1.00770(12) 0.46777(6) 0.02074(18) Uani 1 1 d .
O3 O 0.76610(10) 0.69364(12) 0.28405(7) 0.0250(2) Uani 1 1 d .
O4 O 0.61181(9) 0.80915(12) 0.39535(6) 0.01932(18) Uani 1 1 d .
O5 O 0.34897(9) 1.13994(13) 0.33113(6) 0.02229(19) Uani 1 1 d .
O6 O 0.65917(9) 0.89372(12) 0.09544(6) 0.02238(19) Uani 1 1 d .
H1 H 0.8676(18) 0.959(3) 0.2037(13) 0.026(4) Uiso 1 1 d .

loop_
_atom_site_aniso_label
_atom_site_aniso_U_11
_atom_site_aniso_U_22
_atom_site_aniso_U_33
_atom_site_aniso_U_23
_atom_site_aniso_U_13
_atom_site_aniso_U_12
C2 0.0131(5) 0.0201(6) 0.0138(5) -0.0007(4) -0.0013(4) 0.0008(4)
C3 0.0146(5) 0.0188(5) 0.0151(5) -0.0008(4) -0.0018(4) 0.0001(4)
C4 0.0208(5) 0.0227(6) 0.0183(5) 0.0024(5) -0.0018(4) -0.0025(5)
C5 0.0196(6) 0.0338(7) 0.0183(5) 0.0041(5) -0.0003(4) -0.0053(5)
C6 0.0144(5) 0.0177(6) 0.0147(5) 0.0013(4) -0.0004(4) -0.0019(4)
C7 0.0259(6) 0.0248(6) 0.0164(5) -0.0009(5) -0.0088(4) -0.0016(5)
C8 0.0152(5) 0.0198(6) 0.0160(5) -0.0012(4) -0.0057(4) 0.0014(4)
C9 0.0265(6) 0.0193(6) 0.0373(7) 0.0053(5) -0.0028(5) -0.0049(5)
C10 0.0157(5) 0.0176(5) 0.0155(5) 0.0007(4) -0.0040(4) 0.0008(4)
C11 0.0168(5) 0.0209(6) 0.0165(5) -0.0009(5) -0.0035(4) 0.0019(5)
C12 0.0159(6) 0.0297(7) 0.0244(6) 0.0004(5) -0.0039(4) -0.0019(5)
C13 0.0231(6) 0.0292(7) 0.0255(6) -0.0029(5) -0.0094(5) -0.0062(5)
C14 0.0273(6) 0.0259(6) 0.0181(5) -0.0043(5) -0.0058(5) -0.0002(5)
C15 0.0189(5) 0.0234(6) 0.0138(5) 0.0014(5) -0.0037(4) 0.0033(5)
C16 0.0162(5) 0.0345(7) 0.0232(6) -0.0022(5) 0.0017(4) 0.0028(5)
C17 0.0375(7) 0.0357(8) 0.0279(6) -0.0120(6) 0.0097(6) 0.0015(6)
C18 0.0264(7) 0.0715(12) 0.0293(7) 0.0170(8) 0.0080(6) -0.0003(8)
N1 0.0139(4) 0.0314(6) 0.0161(4) -0.0014(4) 0.0016(4) 0.0007(4)
O1 0.0334(5) 0.0252(5) 0.0239(4) -0.0070(4) -0.0104(4) 0.0083(4)
O2 0.0214(4) 0.0232(4) 0.0169(4) -0.0023(3) -0.0073(3) 0.0033(3)
O3 0.0263(5) 0.0222(4) 0.0260(4) -0.0062(4) -0.0026(3) 0.0059(4)
O4 0.0182(4) 0.0172(4) 0.0225(4) 0.0013(3) -0.0001(3) -0.0010(3)
O5 0.0157(4) 0.0270(5) 0.0242(4) -0.0071(4) 0.0020(3) 0.0006(3)
O6 0.0226(4) 0.0277(5) 0.0169(4) -0.0058(4) 0.0018(3) 0.0018(4)

loop_
_atom_type_symbol
_atom_type_description
_atom_type_scat_dispersion_real
_atom_type_scat_dispersion_imag
_atom_type_scat_source
C C 0.0181 0.0091 'International Tables Vol C Tables 4.2.6.8 and 6.1.1.4'
H H 0 0 'International Tables Vol C Tables 4.2.6.8 and 6.1.1.4'
N N 0.0311 0.018 'International Tables Vol C Tables 4.2.6.8 and 6.1.1.4'
O O 0.0492 0.0322 'International Tables Vol C Tables 4.2.6.8 and 6.1.1.4'

loop_
_exptl_crystal_face_index_h
_exptl_crystal_face_index_k
_exptl_crystal_face_index_l
_exptl_crystal_face_perp_dist
-6 -2 1 0.1151
3 -3 -4 0.1363
0 4 3 0.0991
3 4 1 0.1442
0 -1 9 0.023
0 1 -9 0.0328

loop_
_geom_angle_atom_site_label_1
_geom_angle_atom_site_label_2
_geom_angle_atom_site_label_3
_geom_angle
N1 C2 C8 111.50(9)
N1 C2 C6 106.59(9)
C8 C2 C6 108.70(9)
N1 C2 C3 107.76(9)
C8 C2 C3 111.68(9)
C6 C2 C3 110.50(9)
C10 C3 C4 115.53(9)
C10 C3 C2 114.15(9)
C4 C3 C2 103.30(9)
C10 C3 H3 107.8
C4 C3 H3 107.8
C2 C3 H3 107.8
C5 C4 C3 105.30(9)
C5 C4 H4A 110.7
C3 C4 H4A 110.7
C5 C4 H4B 110.7
C3 C4 H4B 110.7
H4A C4 H4B 108.8
N1 C5 C18 110.78(12)
N1 C5 C4 106.64(10)
C18 C5 C4 114.54(10)
N1 C5 H5 108.2
C18 C5 H5 108.2
C4 C5 H5 108.2
O1 C6 O2 123.77(10)
O1 C6 C2 125.30(10)
O2 C6 C2 110.87(9)
O2 C7 H7A 109.5
O2 C7 H7B 109.5
H7A C7 H7B 109.5
O2 C7 H7C 109.5
H7A C7 H7C 109.5
H7B C7 H7C 109.5
O3 C8 O4 125.61(11)
O3 C8 C2 125.23(11)
O4 C8 C2 109.11(9)
O4 C9 H9A 109.5
O4 C9 H9B 109.5
H9A C9 H9B 109.5
O4 C9 H9C 109.5
H9A C9 H9C 109.5
H9B C9 H9C 109.5
C11 C10 C15 117.13(10)
C11 C10 C3 119.47(10)
C15 C10 C3 123.33(10)
O5 C11 C12 122.70(10)
O5 C11 C10 115.48(10)
C12 C11 C10 121.82(10)
C13 C12 C11 118.62(11)
C13 C12 H12 120.7
C11 C12 H12 120.7
C14 C13 C12 121.69(11)
C14 C13 H13 119.2
C12 C13 H13 119.2
C13 C14 C15 118.90(11)
C13 C14 H14 120.5
C15 C14 H14 120.6
O6 C15 C14 122.79(10)
O6 C15 C10 115.38(10)
C14 C15 C10 121.82(11)
O5 C16 H16A 109.5
O5 C16 H16B 109.5
H16A C16 H16B 109.5
O5 C16 H16C 109.5
H16A C16 H16C 109.5
H16B C16 H16C 109.5
O6 C17 H17A 109.5
O6 C17 H17B 109.5
H17A C17 H17B 109.5
O6 C17 H17C 109.5
H17A C17 H17C 109.5
H17B C17 H17C 109.5
C5 C18 H18A 109.5
C5 C18 H18B 109.5
H18A C18 H18B 109.5
C5 C18 H18C 109.5
H18A C18 H18C 109.5
H18B C18 H18C 109.5
C2 N1 C5 104.30(9)
C2 N1 H1 104.4(11)
C5 N1 H1 109.9(10)
C6 O2 C7 115.40(9)
C8 O4 C9 116.20(10)
C11 O5 C16 117.47(9)
C15 O6 C17 117.82(10)

loop_
_geom_bond_atom_site_label_1
_geom_bond_atom_site_label_2
_geom_bond_distance
C2 N1 1.4643(13)
C2 C8 1.5201(17)
C2 C6 1.5423(15)
C2 C3 1.5818(15)
C3 C10 1.5173(15)
C3 C4 1.5485(16)
C3 H3 1
C4 C5 1.5400(17)
C4 H4A 0.99
C4 H4B 0.99
C5 N1 1.4797(17)
C5 C18 1.5189(17)
C5 H5 1
C6 O1 1.1961(15)
C6 O2 1.3322(14)
C7 O2 1.4546(14)
C7 H7A 0.98
C7 H7B 0.98
C7 H7C 0.98
C8 O3 1.2009(15)
C8 O4 1.3400(14)
C9 O4 1.4501(15)
C9 H9A 0.98
C9 H9B 0.98
C9 H9C 0.98
C10 C11 1.4060(15)
C10 C15 1.4082(16)
C11 O5 1.3644(15)
C11 C12 1.3988(16)
C12 C13 1.3866(19)
C12 H12 0.95
C13 C14 1.3848(18)
C13 H13 0.95
C14 C15 1.3924(18)
C14 H14 0.95
C15 O6 1.3724(14)
C16 O5 1.4285(14)
C16 H16A 0.98
C16 H16B 0.98
C16 H16C 0.98
C17 O6 1.4262(16)
C17 H17A 0.98
C17 H17B 0.98
C17 H17C 0.98
C18 H18A 0.98
C18 H18B 0.98
C18 H18C 0.98
N1 H1 0.913(18)

loop_
_geom_torsion_atom_site_label_1
_geom_torsion_atom_site_label_2
_geom_torsion_atom_site_label_3
_geom_torsion_atom_site_label_4
_geom_torsion
N1 C2 C3 C10 110.08(10)
C8 C2 C3 C10 -12.71(13)
C6 C2 C3 C10 -133.84(10)
N1 C2 C3 C4 -16.18(11)
C8 C2 C3 C4 -138.96(9)
C6 C2 C3 C4 99.91(10)
C10 C3 C4 C5 -131.22(10)
C2 C3 C4 C5 -5.86(11)
C3 C4 C5 N1 25.90(12)
C3 C4 C5 C18 148.82(12)
N1 C2 C6 O1 106.77(13)
C8 C2 C6 O1 -132.93(12)
C3 C2 C6 O1 -10.05(16)
N1 C2 C6 O2 -70.63(11)
C8 C2 C6 O2 49.67(12)
C3 C2 C6 O2 172.55(9)
N1 C2 C8 O3 -10.93(15)
C6 C2 C8 O3 -128.14(11)
C3 C2 C8 O3 109.69(12)
N1 C2 C8 O4 171.59(8)
C6 C2 C8 O4 54.38(11)
C3 C2 C8 O4 -67.79(11)
C4 C3 C10 C11 -127.74(11)
C2 C3 C10 C11 112.68(11)
C4 C3 C10 C15 55.55(15)
C2 C3 C10 C15 -64.03(14)
C15 C10 C11 O5 -179.42(10)
C3 C10 C11 O5 3.67(15)
C15 C10 C11 C12 0.51(16)
C3 C10 C11 C12 -176.41(11)
O5 C11 C12 C13 -179.20(11)
C10 C11 C12 C13 0.89(18)
C11 C12 C13 C14 -1.31(19)
C12 C13 C14 C15 0.31(19)
C13 C14 C15 O6 -179.11(11)
C13 C14 C15 C10 1.17(18)
C11 C10 C15 O6 178.71(9)
C3 C10 C15 O6 -4.51(16)
C11 C10 C15 C14 -1.55(16)
C3 C10 C15 C14 175.23(11)
C8 C2 N1 C5 155.39(9)
C6 C2 N1 C5 -86.13(10)
C3 C2 N1 C5 32.49(11)
C18 C5 N1 C2 -161.59(10)
C4 C5 N1 C2 -36.35(11)
O1 C6 O2 C7 -0.15(16)
C2 C6 O2 C7 177.30(9)
O3 C8 O4 C9 -9.71(16)
C2 C8 O4 C9 167.76(9)
C12 C11 O5 C16 7.97(16)
C10 C11 O5 C16 -172.11(10)
C14 C15 O6 C17 -7.75(16)
C10 C15 O6 C17 171.99(11)
